data_7705280
loop_
_publ_author_name
'Wu, Sijie'
'Wu, Zhou'
'Wang, Xiao-Li'
'Wang, Xiang'
'Zhou, Rui'
'Li, Dong-Sheng'
'Wu, Tao'

_publ_section_title
;
 Two new layered metal chalcogenide frameworks as photocatalysts for
 highly efficient and selective dye degradation.
;
_journal_issue 38
_journal_name_full 'Dalton transactions (Cambridge, England : 2003)'
_journal_page_first 13276
_journal_page_last 13281
_journal_paper_doi 10.1039/d0dt02454f
_journal_volume 49
_journal_year 2020
_chemical_formula_moiety 'In4 S12 Sn2'
_chemical_formula_sum 'In4 S12 Sn2'
_chemical_formula_weight 1081.38
_space_group_crystal_system monoclinic
_space_group_IT_number 14
_space_group_name_Hall '-P 2ybc'
_space_group_name_H-M_alt 'P 1 21/c 1'
_audit_creation_date 2019-09-02
_audit_creation_method
;
Olex2 1.2
(compiled 2018.05.29 svn.r3508 for OlexSys, GUI svn.r5506)
;
_audit_update_record
;
2020-05-31 deposited with the CCDC.	2020-08-26 downloaded from the CCDC.
;
_cell_angle_alpha 90
_cell_angle_beta 91.933(2)
_cell_angle_gamma 90
_cell_formula_units_Z 4
_cell_length_a 13.0435(7)
_cell_length_b 35.1784(17)
_cell_length_c 10.3323(5)
_cell_measurement_reflns_used 9879
_cell_measurement_temperature 120(2)
_cell_measurement_theta_max 25.3537
_cell_measurement_theta_min 2.2870
_cell_volume 4738.3(4)
_computing_molecular_graphics 'Olex2 (Dolomanov et al., 2009)'
_computing_publication_material 'Olex2 (Dolomanov et al., 2009)'
_computing_structure_refinement 'XL (Sheldrick, 2008)'
_diffrn_ambient_temperature 119.89
_diffrn_measured_fraction_theta_full 0.994
_diffrn_measured_fraction_theta_max 0.992
_diffrn_measurement_device_type 'Bruker APEX-II CCD'
_diffrn_measurement_method '\f and \w scans'
_diffrn_radiation_type MoK\a
_diffrn_radiation_wavelength 0.71073
_diffrn_reflns_av_R_equivalents 0.0728
_diffrn_reflns_av_unetI/netI 0.0518
_diffrn_reflns_Laue_measured_fraction_full 0.994
_diffrn_reflns_Laue_measured_fraction_max 0.992
_diffrn_reflns_limit_h_max 15
_diffrn_reflns_limit_h_min -15
_diffrn_reflns_limit_k_max 42
_diffrn_reflns_limit_k_min -42
_diffrn_reflns_limit_l_max 12
_diffrn_reflns_limit_l_min -12
_diffrn_reflns_number 46448
_diffrn_reflns_point_group_measured_fraction_full 0.994
_diffrn_reflns_point_group_measured_fraction_max 0.992
_diffrn_reflns_theta_full 25.242
_diffrn_reflns_theta_max 25.402
_diffrn_reflns_theta_min 1.944
_exptl_absorpt_coefficient_mu 3.472
_exptl_crystal_colour colourless
_exptl_crystal_density_diffrn 1.516
_exptl_crystal_description prism
_exptl_crystal_F_000 1952
_refine_diff_density_max 1.251
_refine_diff_density_min -1.283
_refine_diff_density_rms 0.169
_refine_ls_extinction_method none
_refine_ls_goodness_of_fit_ref 1.042
_refine_ls_hydrogen_treatment undef
_refine_ls_matrix_type full
_refine_ls_number_parameters 163
_refine_ls_number_reflns 8658
_refine_ls_number_restraints 0
_refine_ls_restrained_S_all 1.042
_refine_ls_R_factor_all 0.0580
_refine_ls_R_factor_gt 0.0423
_refine_ls_shift/su_max 0.001
_refine_ls_shift/su_mean 0.000
_refine_ls_structure_factor_coef Fsqd
_refine_ls_weighting_details 'w=1/[\s^2^(Fo^2^)+(0.0481P)^2^+31.0208P] where P=(Fo^2^+2Fc^2^)/3'
_refine_ls_weighting_scheme calc
_refine_ls_wR_factor_gt 0.1095
_refine_ls_wR_factor_ref 0.1189
_reflns_Friedel_coverage 0.000
_reflns_number_gt 6761
_reflns_number_total 8658
_reflns_threshold_expression 'I > 2\s(I)'
_cod_data_source_file d0dt02454f2.cif
_cod_data_source_block SOF-30
_cod_depositor_comments 'Adding full bibliography for 7705280--7705281.cif.'
_cod_database_code 7705280
_shelx_shelxl_version_number 2014/7
_shelx_space_group_comment
;
The symmetry employed for this shelxl refinement is uniquely defined
by the following loop, which should always be used as a source of
symmetry information in preference to the above space-group names.
They are only intended as comments.
;
_olex2_refinement_description
;
;
_olex2_submission_special_instructions 'No special instructions were received'

loop_
_space_group_symop_operation_xyz
'x, y, z'
'-x, y+1/2, -z+1/2'
'-x, -y, -z'
'x, -y-1/2, z-1/2'

loop_
_atom_site_label
_atom_site_type_symbol
_atom_site_fract_x
_atom_site_fract_y
_atom_site_fract_z
_atom_site_U_iso_or_equiv
_atom_site_adp_type
_atom_site_occupancy
_atom_site_site_symmetry_order
_atom_site_calc_flag
_atom_site_refinement_flags_posn
_atom_site_refinement_flags_adp
_atom_site_refinement_flags_occupancy
_atom_site_disorder_assembly
_atom_site_disorder_group
In3 In 0.21754(4) 0.40630(2) 0.85044(5) 0.02814(14) Uani 1 1 d . . . . .
In1 In 0.53012(4) 0.35507(2) 0.38669(5) 0.02996(14) Uani 1 1 d . . . . .
Sn1 Sn 0.76162(4) 0.36395(2) 0.51511(5) 0.03036(14) Uani 1 1 d . . . . .
In2 In 0.26833(4) 0.36502(2) 0.52226(5) 0.03141(15) Uani 1 1 d . . . . .
In4 In -0.00475(4) 0.37406(2) 0.63970(5) 0.03340(15) Uani 1 1 d . . . . .
Sn2 Sn 0.30931(5) 0.39235(2) 0.14995(5) 0.03527(15) Uani 1 1 d . . . . .
S10 S 0.22911(16) 0.34969(5) 0.98727(18) 0.0315(4) Uani 1 1 d . . . . .
S8 S 0.39149(16) 0.31704(6) 0.4658(2) 0.0366(5) Uani 1 1 d . . . . .
S4 S 0.60905(16) 0.40138(6) 0.5387(2) 0.0400(5) Uani 1 1 d . . . . .
S1 S 0.90751(16) 0.39804(7) 0.4406(2) 0.0401(5) Uani 1 1 d . . . . .
S12 S 0.12979(16) 0.32808(7) 0.6110(2) 0.0439(5) Uani 1 1 d . . . . .
S9 S 0.33849(19) 0.40983(7) 0.6794(2) 0.0469(6) Uani 1 1 d . . . . .
S6 S 0.2847(2) 0.44998(6) 0.0180(2) 0.0535(7) Uani 1 1 d . . . . .
S3 S 0.68753(18) 0.31548(7) 0.3773(2) 0.0469(6) Uani 1 1 d . . . . .
S11 S 0.0454(2) 0.42472(7) 0.7893(2) 0.0527(6) Uani 1 1 d . . . . .
S2 S 0.84102(17) 0.34044(8) 0.7132(2) 0.0545(7) Uani 1 1 d . . . . .
S5 S 0.49161(19) 0.38164(9) 0.1740(2) 0.0631(8) Uani 1 1 d . . . . .
S7 S 0.2015(2) 0.39972(9) 0.3336(2) 0.0672(9) Uani 1 1 d . . . . .

loop_
_atom_site_aniso_label
_atom_site_aniso_U_11
_atom_site_aniso_U_22
_atom_site_aniso_U_33
_atom_site_aniso_U_23
_atom_site_aniso_U_13
_atom_site_aniso_U_12
In3 0.0371(3) 0.0285(3) 0.0182(3) 0.0012(2) -0.0074(2) 0.0000(2)
In1 0.0212(3) 0.0444(3) 0.0240(3) 0.0005(2) -0.0040(2) -0.0005(2)
Sn1 0.0194(3) 0.0433(3) 0.0282(3) 0.0035(2) -0.0022(2) 0.0010(2)
In2 0.0264(3) 0.0479(3) 0.0199(3) 0.0000(2) -0.0009(2) -0.0016(2)
In4 0.0206(3) 0.0488(4) 0.0304(3) 0.0061(2) -0.0050(2) 0.0000(2)
Sn2 0.0466(4) 0.0398(3) 0.0188(3) 0.0011(2) -0.0079(2) -0.0004(3)
S10 0.0403(12) 0.0280(10) 0.0258(9) 0.0035(8) -0.0026(8) -0.0005(8)
S8 0.0301(11) 0.0446(12) 0.0354(11) -0.0004(9) 0.0058(9) -0.0040(9)
S4 0.0305(11) 0.0441(12) 0.0453(12) -0.0144(10) -0.0002(9) 0.0059(9)
S1 0.0298(11) 0.0618(14) 0.0286(10) 0.0159(9) -0.0001(8) -0.0051(10)
S12 0.0252(11) 0.0481(13) 0.0591(14) 0.0048(11) 0.0091(10) 0.0022(9)
S9 0.0510(14) 0.0626(15) 0.0275(11) -0.0071(10) 0.0049(10) -0.0262(12)
S6 0.097(2) 0.0301(11) 0.0318(11) -0.0007(9) -0.0200(12) -0.0079(12)
S3 0.0371(13) 0.0471(13) 0.0563(14) -0.0169(11) 0.0012(11) 0.0057(10)
S11 0.0515(15) 0.0513(14) 0.0539(14) -0.0111(11) -0.0198(12) 0.0184(11)
S2 0.0270(12) 0.094(2) 0.0417(13) 0.0334(13) -0.0025(10) -0.0079(12)
S5 0.0407(14) 0.116(2) 0.0319(12) 0.0308(14) -0.0096(10) -0.0190(14)
S7 0.076(2) 0.102(2) 0.0236(11) 0.0070(12) 0.0031(12) 0.0448(17)

loop_
_atom_type_symbol
_atom_type_description
_atom_type_scat_dispersion_real
_atom_type_scat_dispersion_imag
_atom_type_scat_source
In In -0.7276 1.3100 'International Tables Vol C Tables 4.2.6.8 and 6.1.1.4'
S S 0.1246 0.1234 'International Tables Vol C Tables 4.2.6.8 and 6.1.1.4'
Sn Sn -0.6537 1.4246 'International Tables Vol C Tables 4.2.6.8 and 6.1.1.4'

loop_
_geom_angle_atom_site_label_1
_geom_angle_atom_site_label_2
_geom_angle_atom_site_label_3
_geom_angle
_geom_angle_site_symmetry_1
_geom_angle_site_symmetry_3
_geom_angle_publ_flag
S10 In3 Sn2 47.65(5) . 1_556 ?
S10 In3 S6 95.08(7) . 1_556 ?
S9 In3 Sn2 117.84(6) . 1_556 ?
S9 In3 S10 115.90(8) . . ?
S9 In3 S6 104.96(9) . 1_556 ?
S6 In3 Sn2 47.58(5) 1_556 1_556 ?
S11 In3 Sn2 126.19(7) . 1_556 ?
S11 In3 S10 114.28(9) . . ?
S11 In3 S9 114.97(9) . . ?
S11 In3 S6 108.97(9) . 1_556 ?
S8 In1 Sn1 127.39(5) . . ?
S8 In1 S4 116.89(8) . . ?
S8 In1 S3 109.38(8) . . ?
S8 In1 S5 112.69(8) . . ?
S4 In1 Sn1 47.03(5) . . ?
S4 In1 S3 93.86(7) . . ?
S3 In1 Sn1 46.92(5) . . ?
S5 In1 Sn1 119.39(6) . . ?
S5 In1 S4 113.07(10) . . ?
S5 In1 S3 109.09(10) . . ?
In1 Sn1 In4 178.89(2) . 1_655 ?
S4 Sn1 In1 48.55(5) . . ?
S4 Sn1 In4 131.32(5) . 1_655 ?
S4 Sn1 S2 115.81(9) . . ?
S1 Sn1 In1 130.47(5) . . ?
S1 Sn1 In4 48.43(5) . 1_655 ?
S1 Sn1 S4 115.27(8) . . ?
S1 Sn1 S3 118.18(8) . . ?
S1 Sn1 S2 96.97(7) . . ?
S3 Sn1 In1 49.07(6) . . ?
S3 Sn1 In4 131.13(6) . 1_655 ?
S3 Sn1 S4 97.52(8) . . ?
S3 Sn1 S2 114.36(10) . . ?
S2 Sn1 In1 132.55(6) . . ?
S2 Sn1 In4 48.55(5) . 1_655 ?
S8 In2 S12 103.08(8) . . ?
S8 In2 S9 112.19(8) . . ?
S8 In2 S7 112.33(8) . . ?
S12 In2 S7 108.61(10) . . ?
S9 In2 S12 111.38(8) . . ?
S9 In2 S7 109.11(10) . . ?
S1 In4 Sn1 46.61(5) 1_455 1_455 ?
S1 In4 S2 93.45(7) 1_455 1_455 ?
S12 In4 Sn1 123.22(6) . 1_455 ?
S12 In4 S1 116.44(8) . 1_455 ?
S12 In4 S11 112.83(8) . . ?
S12 In4 S2 108.63(9) . 1_455 ?
S11 In4 Sn1 123.63(6) . 1_455 ?
S11 In4 S1 112.71(8) . 1_455 ?
S11 In4 S2 111.04(10) . 1_455 ?
S2 In4 Sn1 46.85(5) 1_455 1_455 ?
S10 Sn2 In3 47.24(4) 1_554 1_554 ?
S6 Sn2 In3 47.49(5) . 1_554 ?
S6 Sn2 S10 94.56(7) . 1_554 ?
S5 Sn2 In3 116.29(6) . 1_554 ?
S5 Sn2 S10 111.73(9) . 1_554 ?
S5 Sn2 S6 107.21(10) . . ?
S5 Sn2 S7 122.28(9) . . ?
S7 Sn2 In3 121.08(6) . 1_554 ?
S7 Sn2 S10 110.92(10) . 1_554 ?
S7 Sn2 S6 106.20(10) . . ?
In3 S10 Sn2 85.11(6) . 1_556 ?
In1 S8 In2 101.91(8) . . ?
Sn1 S4 In1 84.42(7) . . ?
Sn1 S1 In4 84.96(7) . 1_655 ?
In4 S12 In2 103.95(9) . . ?
In3 S9 In2 102.49(8) . . ?
In3 S6 Sn2 84.94(7) 1_554 . ?
Sn1 S3 In1 84.01(7) . . ?
In3 S11 In4 101.46(9) . . ?
Sn1 S2 In4 84.60(7) . 1_655 ?
Sn2 S5 In1 109.10(10) . . ?
Sn2 S7 In2 111.90(10) . . ?

loop_
_geom_bond_atom_site_label_1
_geom_bond_atom_site_label_2
_geom_bond_distance
_geom_bond_site_symmetry_2
_geom_bond_publ_flag
In3 Sn2 3.3166(7) 1_556 ?
In3 S10 2.4439(19) . ?
In3 S9 2.412(2) . ?
In3 S6 2.454(2) 1_556 ?
In3 S11 2.401(2) . ?
In1 Sn1 3.2719(7) . ?
In1 S8 2.414(2) . ?
In1 S4 2.464(2) . ?
In1 S3 2.485(2) . ?
In1 S5 2.425(2) . ?
Sn1 In4 3.2872(7) 1_655 ?
Sn1 S4 2.405(2) . ?
Sn1 S1 2.398(2) . ?
Sn1 S3 2.403(2) . ?
Sn1 S2 2.409(2) . ?
In2 S8 2.415(2) . ?
In2 S12 2.430(2) . ?
In2 S9 2.420(2) . ?
In2 S7 2.436(2) . ?
In4 Sn1 3.2872(7) 1_455 ?
In4 S1 2.469(2) 1_455 ?
In4 S12 2.412(2) . ?
In4 S11 2.434(2) . ?
In4 S2 2.475(2) 1_455 ?
Sn2 In3 3.3167(7) 1_554 ?
Sn2 S10 2.460(2) 1_554 ?
Sn2 S6 2.458(2) . ?
Sn2 S5 2.412(3) . ?
Sn2 S7 2.414(3) . ?
S10 Sn2 2.460(2) 1_556 ?
S1 In4 2.469(2) 1_655 ?
S6 In3 2.454(2) 1_554 ?
S2 In4 2.475(2) 1_655 ?
